data_9000909
loop_
_publ_author_name
'Wechsler, B. A.'
'Prewitt, C. T.'

_publ_section_title
;
 Crystal structure of ilmenite (FeTiO3) at high temperature and high pressure
 800 deg C
;
_journal_name_full 'American Mineralogist'
_journal_page_first 176
_journal_page_last 185
_journal_volume 69
_journal_year 1984
_chemical_formula_sum 'Fe O3 Ti'
_chemical_name_mineral Ilmenite
_space_group_IT_number 148
_symmetry_space_group_name_Hall '-R 3'
_symmetry_space_group_name_H-M 'R -3 :H'
_cell_angle_alpha 90
_cell_angle_beta 90
_cell_angle_gamma 120
_cell_length_a 5.128
_cell_length_b 5.128
_cell_length_c 14.187
_cell_formula_units_Z 6
_cell_volume 323.085
_database_code_amcsd 0000928
_diffrn_ambient_temperature 1073.15
_exptl_crystal_density_diffrn 4.679
_cod_original_sg_symbol_H-M 'R -3'
_cod_original_formula_sum 'Fe Ti O3'
_cod_database_code 9000909

loop_
_space_group_symop_operation_xyz
x,y,z
2/3+x,1/3+y,1/3+z
1/3+x,2/3+y,2/3+z
y,-x+y,-z
2/3+y,1/3-x+y,1/3-z
1/3+y,2/3-x+y,2/3-z
-x+y,-x,z
2/3-x+y,1/3-x,1/3+z
1/3-x+y,2/3-x,2/3+z
-x,-y,-z
2/3-x,1/3-y,1/3-z
1/3-x,2/3-y,2/3-z
-y,x-y,z
2/3-y,1/3+x-y,1/3+z
1/3-y,2/3+x-y,2/3+z
x-y,x,-z
2/3+x-y,1/3+x,1/3-z
1/3+x-y,2/3+x,2/3-z

loop_
_atom_site_label
_atom_site_fract_x
_atom_site_fract_y
_atom_site_fract_z
_atom_site_U_iso_or_equiv
Fe 0.00000 0.00000 0.35689 0.02356
Ti 0.00000 0.00000 0.14722 0.01672
O 0.31919 0.02499 0.24496 0.02090

loop_
_cod_related_entry_id
_cod_related_entry_database
_cod_related_entry_code
1 AMCSD 0000928
